data_8101627
loop_
_publ_author_name
'Engelhardt, Holger'
'Kniep, R\"udiger'

_publ_section_title
;
Crystal structure of caesium iron(III) catena-[monohydrogenmonoborate-
bis(monophosphate)], CsFe[BP~2~O~8~(OH)]
;
_journal_issue 4
_journal_name_full 'Zeitschrift f\"ur Kristallographie - New Crystal Structures'
_journal_page_first 443
_journal_page_last 444
_journal_volume 214
_journal_year 1999
_chemical_formula_structural 'Cs Fe [B P2 O8 (O H)]'
_chemical_formula_sum 'B Cs Fe H O9 P2'
_chemical_formula_weight 406.52
_space_group_IT_number 14
_symmetry_cell_setting monoclinic
_symmetry_space_group_name_Hall '-P 2ybc'
_symmetry_space_group_name_H-M 'P 1 21/c 1'
_cell_angle_alpha 90.00
_cell_angle_beta 102.58(2)
_cell_angle_gamma 90.00
_cell_formula_units_Z 4
_cell_length_a 9.351(2)
_cell_length_b 8.631(4)
_cell_length_c 9.763(2)
_cell_measurement_temperature 293(2)
_cell_volume 769.0(4)
_diffrn_ambient_temperature 293(2)
_exptl_crystal_density_diffrn 3.511
_refine_ls_R_factor_obs 0.0238
_refine_ls_wR_factor_obs 0.0829
_cod_original_sg_symbol_H-M 'P 21/c'
_cod_original_formula_sum 'H B Cs Fe O9 P2'
_cod_database_code 8101627

loop_
_symmetry_equiv_pos_as_xyz
'x, y, z'
'-x, y+1/2, -z+1/2'
'-x, -y, -z'
'x, -y-1/2, z-1/2'

loop_
_atom_site_label
_atom_site_type_symbol
_atom_site_fract_x
_atom_site_fract_y
_atom_site_fract_z
_atom_site_U_iso_or_equiv
_atom_site_adp_type
_atom_site_occupancy
_atom_site_symmetry_multiplicity
_atom_site_Wyckoff_symbol
_atom_site_calc_flag
_atom_site_refinement_flags
_atom_site_disorder_assembly
_atom_site_disorder_group
Cs Cs 0.19523(2) 0.61015(3) 0.55238(2) 0.02258(11) Uani 1 4 e d . . .
Fe Fe 0.20561(5) 0.15542(5) 0.42773(4) 0.01007(12) Uani 1 4 e d . . .
B B 0.3413(4) 0.5433(4) 0.1948(4) 0.0123(5) Uani 1 4 e d . . .
P1 P 0.07373(8) 0.42853(9) 0.20068(8) 0.00952(15) Uani 1 4 e d . . .
P2 P 0.41972(8) 0.23297(9) 0.21319(8) 0.00987(15) Uani 1 4 e d . . .
O1 O 0.0748(2) 0.0050(3) 0.3137(2) 0.0154(4) Uani 1 4 e d . . .
O2 O 0.0863(3) 0.3325(3) 0.0735(2) 0.0143(4) Uani 1 4 e d . . .
O3 O 0.1011(3) 0.3333(3) 0.3358(2) 0.0148(4) Uani 1 4 e d . . .
O4 O 0.1940(2) 0.5588(3) 0.2225(2) 0.0131(4) Uani 1 4 e d . . .
O5 O 0.3236(3) 0.5373(3) 0.0406(2) 0.0147(4) Uani 1 4 e d . . .
O6 O 0.3411(3) 0.1310(3) 0.2992(3) 0.0156(4) Uani 1 4 e d . . .
O7 O 0.3601(3) 0.2182(3) 0.0566(2) 0.0149(4) Uani 1 4 e d . . .
O8 O 0.4206(3) 0.4056(2) 0.2620(2) 0.0137(4) Uani 1 4 e d . . .
O9 O 0.5845(2) 0.1857(3) 0.2455(3) 0.0139(4) Uani 1 4 e d . . .
H1 H 0.382(9) 0.592(7) 0.025(8) 0.05(2) Uiso 1 4 e d . . .

loop_
_atom_site_aniso_label
_atom_site_aniso_U_11
_atom_site_aniso_U_22
_atom_site_aniso_U_33
_atom_site_aniso_U_23
_atom_site_aniso_U_13
_atom_site_aniso_U_12
Cs 0.02466(15) 0.01994(15) 0.02176(15) -0.00393(7) 0.00202(10) -0.00106(7)
Fe 0.0096(2) 0.0107(2) 0.0095(2) 0.00044(14) 0.00135(15) -0.00031(14)
B 0.0100(12) 0.0106(12) 0.0143(13) -0.0001(11) -0.0015(10) 0.0000(11)
P1 0.0087(3) 0.0102(3) 0.0094(3) 0.0007(2) 0.0013(2) 0.0005(2)
P2 0.0083(3) 0.0098(3) 0.0111(3) 0.0005(2) 0.0013(2) 0.0007(2)
O1 0.0097(9) 0.0177(10) 0.0184(10) -0.0053(8) 0.0020(8) -0.0038(8)
O2 0.0166(10) 0.0182(10) 0.0102(9) -0.0029(8) 0.0073(8) -0.0022(8)
O3 0.0152(10) 0.0143(10) 0.0142(10) 0.0038(8) 0.0017(8) 0.0041(8)
O4 0.0104(9) 0.0129(10) 0.0165(10) -0.0023(8) 0.0040(8) -0.0010(7)
O5 0.0183(10) 0.0154(10) 0.0098(9) -0.0004(8) 0.0018(8) -0.0040(8)
O6 0.0156(10) 0.0123(9) 0.0210(11) -0.0002(8) 0.0085(9) -0.0012(8)
O7 0.0185(10) 0.0162(10) 0.0084(9) -0.0008(8) -0.0005(8) 0.0041(9)
O8 0.0158(10) 0.0098(9) 0.0136(10) 0.0004(7) -0.0008(8) 0.0023(8)
O9 0.0092(9) 0.0114(9) 0.0202(11) 0.0034(8) 0.0012(8) 0.0010(7)

loop_
_geom_bond_atom_site_label_1
_geom_bond_atom_site_label_2
_geom_bond_distance
_geom_bond_site_symmetry_2
_geom_bond_publ_flag
Cs O9 3.077(2) 3_666 ?
Cs O1 3.165(2) 4_566 ?
Cs O3 3.185(3) . ?
Cs O7 3.222(3) 4_566 ?
Cs O3 3.229(2) 3_566 ?
Cs O4 3.248(2) . ?
Cs O6 3.250(3) 4_566 ?
Cs O2 3.273(2) 2 ?
Cs O5 3.282(3) 4_576 ?
Cs O4 3.306(3) 4_576 ?
Cs B 3.452(4) 4_576 ?
Cs O8 3.657(3) 3_666 ?
Fe O3 1.933(2) . ?
Fe O1 1.957(2) . ?
Fe O6 1.979(2) . ?
Fe O2 1.994(2) 4_566 ?
Fe O7 2.017(2) 4_566 ?
Fe O5 2.161(2) 4_566 ?
Fe Cs 4.3010(10) 3_566 ?
Fe Cs 4.3055(10) 4_565 ?
B O4 1.466(4) . ?
B O9 1.468(4) 2_655 ?
B O8 1.476(4) . ?
B O5 1.480(4) . ?
B Cs 3.452(4) 4_575 ?
P1 O1 1.517(2) 2 ?
P1 O2 1.518(2) . ?
P1 O3 1.527(2) . ?
P1 O4 1.572(2) . ?
P1 Cs 3.8588(11) 3_566 ?
P1 Cs 4.1562(13) 2_545 ?
P2 O6 1.513(3) . ?
P2 O7 1.514(2) . ?
P2 O9 1.558(2) . ?
P2 O8 1.564(2) . ?
P2 Cs 3.7691(14) 4_565 ?
P2 Cs 4.0554(12) 3_666 ?
O1 P1 1.517(2) 2_545 ?
O1 Cs 3.165(2) 4_565 ?
O2 Fe 1.994(2) 4_565 ?
O2 Cs 3.273(2) 2_545 ?
O3 Cs 3.229(2) 3_566 ?
O4 Cs 3.306(3) 4_575 ?
O5 Fe 2.161(2) 4_565 ?
O5 Cs 3.282(3) 4_575 ?
O5 H1 0.76(8) . ?
O6 Cs 3.250(3) 4_565 ?
O7 Fe 2.017(2) 4_565 ?
O7 Cs 3.222(3) 4_565 ?
O8 Cs 3.657(3) 3_666 ?
O9 B 1.468(4) 2_645 ?
O9 Cs 3.077(2) 3_666 ?
